data_4313157
loop_
_publ_author_name
'Ma, Hong-Wei'
'Guo, Guo-Cong'
'Wang, Ming-Sheng'
'Zhou, Guo-Wei'
'Lin, Shan-Hou'
'Dong, Zhen-Chao'
'Huang, Jin-Shun'

_publ_section_title
;
 K2MM'3Se6 (M = Cu, Ag; M' = Ga, In), A New Series of Metal Chalcogenides
 with Chain-Sublayer-Chain
 Slabs:\\infty1[M'Se4]-\\infty2[(MSe4)(M'Se4)]-\\infty1[M'Se4]
;
_journal_coden_ASTM INOCAJ
_journal_issue 4
_journal_name_full 'Inorganic Chemistry'
_journal_page_first 1366
_journal_page_last 1370
_journal_paper_doi 10.1021/ic025936i
_journal_volume 42
_journal_year 2003
_chemical_formula_sum 'Ag In3 K2 Se6'
_chemical_formula_weight 1004.29
_space_group_IT_number 15
_symmetry_cell_setting monoclinic
_symmetry_space_group_name_Hall '-C 2yc'
_symmetry_space_group_name_H-M 'C 1 2/c 1'
_atom_sites_solution_hydrogens geom
_atom_sites_solution_primary direct
_atom_sites_solution_secondary difmap
_audit_creation_method SHELXL-97
_cell_angle_alpha 90.00
_cell_angle_beta 98.010(8)
_cell_angle_gamma 90.00
_cell_formula_units_Z 8
_cell_length_a 11.6329(10)
_cell_length_b 11.5870(10)
_cell_length_c 21.3551(14)
_cell_measurement_temperature 293(2)
_cell_volume 2850.4(4)
_computing_data_reduction 'Bruker SHELXTL'
_computing_molecular_graphics 'Bruker SHELXTL'
_computing_publication_material 'Bruker SHELXTL'
_computing_structure_refinement 'SHELXL-97 (Sheldrick, 1997)'
_computing_structure_solution 'SHELXS-97 (Sheldrick, 1990)'
_diffrn_ambient_temperature 293(2)
_diffrn_measured_fraction_theta_full 0.991
_diffrn_measured_fraction_theta_max 0.991
_diffrn_measurement_device_type 'Rigaku Raxiscs3'
_diffrn_measurement_method '\w scans'
_diffrn_radiation_monochromator graphite
_diffrn_radiation_source 'fine-focus sealed tube'
_diffrn_radiation_type MoK\a
_diffrn_radiation_wavelength 0.71073
_diffrn_reflns_av_R_equivalents 0.1199
_diffrn_reflns_av_sigmaI/netI 0.1288
_diffrn_reflns_limit_h_max 14
_diffrn_reflns_limit_h_min -15
_diffrn_reflns_limit_k_max 15
_diffrn_reflns_limit_k_min 0
_diffrn_reflns_limit_l_max 27
_diffrn_reflns_limit_l_min 0
_diffrn_reflns_number 6186
_diffrn_reflns_theta_full 27.50
_diffrn_reflns_theta_max 27.50
_diffrn_reflns_theta_min 2.49
_exptl_absorpt_coefficient_mu 22.007
_exptl_absorpt_correction_T_max 0.991
_exptl_absorpt_correction_T_min 0.276
_exptl_absorpt_correction_type Psi
_exptl_crystal_colour 'dark red'
_exptl_crystal_density_diffrn 4.681
_exptl_crystal_density_method 'not measured'
_exptl_crystal_description plate
_exptl_crystal_F_000 3488
_exptl_crystal_size_max 0.30
_exptl_crystal_size_mid 0.30
_exptl_crystal_size_min 0.15
_refine_diff_density_max 2.689
_refine_diff_density_min -3.827
_refine_diff_density_rms 0.499
_refine_ls_extinction_method none
_refine_ls_goodness_of_fit_ref 1.063
_refine_ls_hydrogen_treatment mixed
_refine_ls_matrix_type full
_refine_ls_number_parameters 110
_refine_ls_number_reflns 3255
_refine_ls_number_restraints 0
_refine_ls_restrained_S_all 1.063
_refine_ls_R_factor_all 0.0586
_refine_ls_R_factor_gt 0.0471
_refine_ls_shift/su_max 0.001
_refine_ls_shift/su_mean 0.000
_refine_ls_structure_factor_coef Fsqd
_refine_ls_weighting_details 'calc w=1/[\s^2^(Fo^2^)+(0.0039P)^2^+0.0000P] where P=(Fo^2^+2Fc^2^)/3'
_refine_ls_weighting_scheme calc
_refine_ls_wR_factor_gt 0.0732
_refine_ls_wR_factor_ref 0.0748
_reflns_number_gt 2461
_reflns_number_total 3255
_reflns_threshold_expression >2sigma(I)
_cod_data_source_file ic025936i_s3.cif
_cod_data_source_block 002
_cod_depositor_comments
;
 Updated bibliographic information.

 Antanas Vaitkus,
 2020-10-02

The following automatic conversions were performed:

'_symmetry_cell_setting' value 'Monoclinic' changed to 'monoclinic'
according to the built-in table from CIF Core dictionary named
'cif_core.dic' version 2.4.1 from 2010-06-29.

Automatic conversion script
Id: cif_fix_values 1646 2011-03-28 12:23:43Z adriana 
;
_cod_database_code 4313157

loop_
_symmetry_equiv_pos_as_xyz
'x, y, z'
'-x, y, -z+1/2'
'x+1/2, y+1/2, z'
'-x+1/2, y+1/2, -z+1/2'
'-x, -y, -z'
'x, -y, z-1/2'
'-x+1/2, -y+1/2, -z'
'x+1/2, -y+1/2, z-1/2'

loop_
_atom_site_label
_atom_site_type_symbol
_atom_site_fract_x
_atom_site_fract_y
_atom_site_fract_z
_atom_site_U_iso_or_equiv
_atom_site_adp_type
_atom_site_occupancy
_atom_site_symmetry_multiplicity
_atom_site_calc_flag
_atom_site_refinement_flags
_atom_site_disorder_assembly
_atom_site_disorder_group
In1 In 0.0000 0.06487(10) 0.7500 0.0270(2) Uani 1 2 d S . .
In2 In 0.5000 0.06198(10) 0.7500 0.0276(2) Uani 1 2 d S . .
In3 In 0.53451(4) -0.18589(5) 0.88824(2) 0.00962(12) Uani 1 1 d . . .
In4 In 0.21435(4) 0.06271(5) 0.61254(2) 0.00939(12) Uani 1 1 d . . .
Ag1 Ag 0.25328(4) -0.18693(5) 0.75000(2) 0.00512(12) Uani 1 1 d . . .
Se1 Se 0.36009(6) 0.20106(7) 0.67429(3) 0.01066(17) Uani 1 1 d . . .
Se2 Se 0.65554(6) -0.31747(8) 0.82626(3) 0.01181(17) Uani 1 1 d . . .
Se3 Se 0.05173(8) 0.16860(9) 0.53980(4) 0.0229(2) Uani 1 1 d . . .
Se4 Se 0.38240(6) -0.05441(7) 0.82624(3) 0.01173(16) Uani 1 1 d . . .
Se5 Se 0.34039(8) -0.04180(9) 0.53932(4) 0.0230(2) Uani 1 1 d . . .
Se6 Se 0.10067(6) -0.07502(8) 0.67459(3) 0.01090(16) Uani 1 1 d . . .
K1 K -0.15948(16) -0.05434(18) 0.58222(9) 0.0233(4) Uani 1 1 d . . .
K2 K 0.07372(16) -0.31826(18) 0.58241(8) 0.0235(4) Uani 1 1 d . . .

loop_
_atom_site_aniso_label
_atom_site_aniso_U_11
_atom_site_aniso_U_22
_atom_site_aniso_U_33
_atom_site_aniso_U_23
_atom_site_aniso_U_13
_atom_site_aniso_U_12
In1 0.0276(5) 0.0301(5) 0.0230(5) 0.000 0.0028(3) 0.000
In2 0.0283(5) 0.0315(6) 0.0228(5) 0.000 0.0028(3) 0.000
In3 0.0106(2) 0.0127(3) 0.0053(2) 0.00008(19) 0.00000(17) -0.0019(2)
In4 0.0112(2) 0.0118(3) 0.0051(2) 0.00048(19) 0.00059(16) 0.0019(2)
Ag1 0.0062(2) 0.0082(3) 0.0008(2) 0.00077(17) -0.00019(15) 0.0001(2)
Se1 0.0110(3) 0.0143(4) 0.0066(4) -0.0001(3) 0.0008(2) 0.0009(3)
Se2 0.0129(3) 0.0142(4) 0.0083(4) 0.0010(3) 0.0017(3) -0.0009(3)
Se3 0.0289(4) 0.0277(5) 0.0118(4) 0.0000(3) 0.0017(3) 0.0116(4)
Se4 0.0126(3) 0.0140(4) 0.0080(4) -0.0010(3) -0.0007(2) -0.0007(3)
Se5 0.0279(5) 0.0300(6) 0.0110(4) 0.0000(3) 0.0021(3) 0.0116(4)
Se6 0.0113(3) 0.0145(4) 0.0066(3) 0.0006(3) -0.0002(2) 0.0015(3)
K1 0.0261(9) 0.0290(11) 0.0142(9) 0.0006(8) 0.0007(7) 0.0102(9)
K2 0.0294(9) 0.0267(11) 0.0146(10) 0.0000(8) 0.0030(7) 0.0097(9)

loop_
_atom_type_symbol
_atom_type_description
_atom_type_scat_dispersion_real
_atom_type_scat_dispersion_imag
_atom_type_scat_source
K K 0.2009 0.2494 'International Tables Vol C Tables 4.2.6.8 and 6.1.1.4'
Ag Ag -0.8971 1.1015 'International Tables Vol C Tables 4.2.6.8 and 6.1.1.4'
Se Se -0.0929 2.2259 'International Tables Vol C Tables 4.2.6.8 and 6.1.1.4'
In In -0.7276 1.3100 'International Tables Vol C Tables 4.2.6.8 and 6.1.1.4'

loop_
_geom_angle_atom_site_label_1
_geom_angle_atom_site_label_2
_geom_angle_atom_site_label_3
_geom_angle
_geom_angle_site_symmetry_1
_geom_angle_site_symmetry_3
_geom_angle_publ_flag
Se2 In1 Se2 117.79(6) 3_455 4_556 ?
Se2 In1 Se6 111.44(2) 3_455 . ?
Se2 In1 Se6 105.20(2) 4_556 . ?
Se2 In1 Se6 105.20(2) 3_455 2_556 ?
Se2 In1 Se6 111.44(2) 4_556 2_556 ?
Se6 In1 Se6 105.17(6) . 2_556 ?
Se2 In1 K1 156.10(4) 3_455 . ?
Se2 In1 K1 55.87(3) 4_556 . ?
Se6 In1 K1 56.16(3) . . ?
Se6 In1 K1 98.14(4) 2_556 . ?
Se2 In1 K1 55.87(3) 3_455 2_556 ?
Se2 In1 K1 156.10(4) 4_556 2_556 ?
Se6 In1 K1 98.14(4) . 2_556 ?
Se6 In1 K1 56.16(3) 2_556 2_556 ?
K1 In1 K1 140.03(7) . 2_556 ?
Se4 In2 Se4 118.52(6) 2_656 . ?
Se4 In2 Se1 110.95(2) 2_656 2_656 ?
Se4 In2 Se1 105.05(2) . 2_656 ?
Se4 In2 Se1 105.05(2) 2_656 . ?
Se4 In2 Se1 110.95(2) . . ?
Se1 In2 Se1 105.73(6) 2_656 . ?
Se4 In2 K2 156.12(4) 2_656 4_556 ?
Se4 In2 K2 55.72(3) . 4_556 ?
Se1 In2 K2 56.15(3) 2_656 4_556 ?
Se1 In2 K2 98.19(4) . 4_556 ?
Se4 In2 K2 55.72(3) 2_656 3 ?
Se4 In2 K2 156.12(4) . 3 ?
Se1 In2 K2 98.19(4) 2_656 3 ?
Se1 In2 K2 56.15(3) . 3 ?
K2 In2 K2 139.83(7) 4_556 3 ?
Se4 In3 Se2 118.45(3) . . ?
Se4 In3 Se3 113.54(3) . 4_546 ?
Se2 In3 Se3 101.90(4) . 4_546 ?
Se4 In3 Se5 102.49(4) . 2_656 ?
Se2 In3 Se5 112.92(3) . 2_656 ?
Se3 In3 Se5 107.43(3) 4_546 2_656 ?
Se4 In3 K2 119.12(4) . 8_546 ?
Se2 In3 K2 122.42(4) . 8_546 ?
Se3 In3 K2 53.38(3) 4_546 8_546 ?
Se5 In3 K2 54.12(3) 2_656 8_546 ?
Se6 In4 Se1 118.48(3) . . ?
Se6 In4 Se3 102.69(3) . . ?
Se1 In4 Se3 112.88(4) . . ?
Se6 In4 Se5 113.48(4) . . ?
Se1 In4 Se5 102.34(3) . . ?
Se3 In4 Se5 106.73(3) . . ?
Se6 In4 K1 119.33(4) . 5_556 ?
Se1 In4 K1 122.19(4) . 5_556 ?
Se3 In4 K1 53.62(3) . 5_556 ?
Se5 In4 K1 53.15(3) . 5_556 ?
Se2 Ag1 Se4 119.98(3) 2_656 . ?
Se2 Ag1 Se6 102.15(3) 2_656 . ?
Se4 Ag1 Se6 112.78(4) . . ?
Se2 Ag1 Se1 113.31(4) 2_656 4_546 ?
Se4 Ag1 Se1 102.06(3) . 4_546 ?
Se6 Ag1 Se1 106.12(3) . 4_546 ?
Se2 Ag1 K2 56.00(3) 2_656 . ?
Se4 Ag1 K2 160.31(4) . . ?
Se6 Ag1 K2 55.11(3) . . ?
Se1 Ag1 K2 96.65(3) 4_546 . ?
Se2 Ag1 K1 160.66(4) 2_656 2_556 ?
Se4 Ag1 K1 55.66(3) . 2_556 ?
Se6 Ag1 K1 96.39(4) . 2_556 ?
Se1 Ag1 K1 55.21(3) 4_546 2_556 ?
K2 Ag1 K1 135.23(4) . 2_556 ?
In4 Se1 Ag1 106.17(3) . 4_556 ?
In4 Se1 In2 103.76(4) . . ?
Ag1 Se1 In2 104.26(3) 4_556 . ?
In4 Se1 K2 98.46(4) . 3 ?
Ag1 Se1 K2 151.61(5) 4_556 3 ?
In2 Se1 K2 82.88(4) . 3 ?
In4 Se1 K1 103.60(4) . 3 ?
Ag1 Se1 K1 86.83(4) 4_556 3 ?
In2 Se1 K1 146.10(5) . 3 ?
K2 Se1 K1 73.64(5) 3 3 ?
Ag1 Se2 In3 106.45(4) 2_656 . ?
Ag1 Se2 In1 102.83(3) 2_656 3_545 ?
In3 Se2 In1 104.31(3) . 3_545 ?
Ag1 Se2 K1 151.44(5) 2_656 4_546 ?
In3 Se2 K1 98.58(4) . 4_546 ?
In1 Se2 K1 83.67(5) 3_545 4_546 ?
Ag1 Se2 K2 86.27(4) 2_656 2_656 ?
In3 Se2 K2 103.43(4) . 2_656 ?
In1 Se2 K2 146.84(5) 3_545 2_656 ?
K1 Se2 K2 74.53(5) 4_546 2_656 ?
In3 Se3 In4 105.39(3) 4_556 . ?
In3 Se3 K2 87.81(4) 4_556 5_556 ?
In4 Se3 K2 158.60(5) . 5_556 ?
In3 Se3 K1 161.77(5) 4_556 5_556 ?
In4 Se3 K1 87.57(4) . 5_556 ?
K2 Se3 K1 76.26(5) 5_556 5_556 ?
In3 Se3 K1 89.09(4) 4_556 . ?
In4 Se3 K1 88.69(4) . . ?
K2 Se3 K1 108.64(5) 5_556 . ?
K1 Se3 K1 104.23(5) 5_556 . ?
In3 Se4 Ag1 105.87(4) . . ?
In3 Se4 In2 104.06(3) . . ?
Ag1 Se4 In2 102.85(3) . . ?
In3 Se4 K2 98.41(5) . 4_556 ?
Ag1 Se4 K2 152.19(5) . 4_556 ?
In2 Se4 K2 83.80(4) . 4_556 ?
In3 Se4 K1 103.09(4) . 2_556 ?
Ag1 Se4 K1 86.56(4) . 2_556 ?
In2 Se4 K1 147.44(5) . 2_556 ?
K2 Se4 K1 74.73(5) 4_556 2_556 ?
In3 Se5 In4 105.06(3) 2_656 . ?
In3 Se5 K1 159.05(5) 2_656 5_556 ?
In4 Se5 K1 87.96(4) . 5_556 ?
In3 Se5 K2 86.99(4) 2_656 7_546 ?
In4 Se5 K2 162.81(5) . 7_546 ?
K1 Se5 K2 77.20(5) 5_556 7_546 ?
In3 Se5 K2 88.37(4) 2_656 3 ?
In4 Se5 K2 88.87(4) . 3 ?
K1 Se5 K2 108.57(5) 5_556 3 ?
K2 Se5 K2 103.92(5) 7_546 3 ?
In4 Se6 Ag1 106.08(3) . . ?
In4 Se6 In1 103.64(4) . . ?
Ag1 Se6 In1 104.53(3) . . ?
In4 Se6 K1 97.98(4) . . ?
Ag1 Se6 K1 152.03(5) . . ?
In1 Se6 K1 82.92(4) . . ?
In4 Se6 K2 103.18(4) . . ?
Ag1 Se6 K2 86.85(4) . . ?
In1 Se6 K2 146.48(5) . . ?
K1 Se6 K2 73.77(5) . . ?
Se5 K1 Se3 77.67(4) 5_556 5_556 ?
Se5 K1 Se2 97.88(6) 5_556 4_556 ?
Se3 K1 Se2 143.58(7) 5_556 4_556 ?
Se5 K1 Se6 154.61(7) 5_556 . ?
Se3 K1 Se6 91.41(5) 5_556 . ?
Se2 K1 Se6 77.32(5) 4_556 . ?
Se5 K1 Se1 135.42(7) 5_556 3_445 ?
Se3 K1 Se1 96.77(6) 5_556 3_445 ?
Se2 K1 Se1 110.22(5) 4_556 3_445 ?
Se6 K1 Se1 68.02(4) . 3_445 ?
Se5 K1 Se4 89.91(5) 5_556 2_556 ?
Se3 K1 Se4 146.97(7) 5_556 2_556 ?
Se2 K1 Se4 67.83(4) 4_556 2_556 ?
Se6 K1 Se4 110.53(5) . 2_556 ?
Se1 K1 Se4 70.84(4) 3_445 2_556 ?
Se5 K1 Se3 86.85(5) 5_556 . ?
Se3 K1 Se3 75.77(5) 5_556 . ?
Se2 K1 Se3 67.87(4) 4_556 . ?
Se6 K1 Se3 68.15(4) . . ?
Se1 K1 Se3 135.25(6) 3_445 . ?
Se4 K1 Se3 134.64(6) 2_556 . ?
Se5 K1 In1 138.22(6) 5_556 . ?
Se3 K1 In1 130.93(5) 5_556 . ?
Se2 K1 In1 40.46(3) 4_556 . ?
Se6 K1 In1 40.92(3) . . ?
Se1 K1 In1 77.83(4) 3_445 . ?
Se4 K1 In1 77.68(4) 2_556 . ?
Se3 K1 In1 75.18(4) . . ?
Se5 K1 K2 127.15(6) 5_556 . ?
Se3 K1 K2 51.64(4) 5_556 . ?
Se2 K1 K2 130.85(6) 4_556 . ?
Se6 K1 K2 53.61(4) . . ?
Se1 K1 K2 52.54(4) 3_445 . ?
Se4 K1 K2 123.31(6) 2_556 . ?
Se3 K1 K2 93.34(5) . . ?
In1 K1 K2 91.85(5) . . ?
Se5 K1 In4 38.89(3) 5_556 5_556 ?
Se3 K1 In4 38.80(3) 5_556 5_556 ?
Se2 K1 In4 126.37(6) 4_556 5_556 ?
Se6 K1 In4 125.95(5) . 5_556 ?
Se1 K1 In4 123.12(6) 3_445 5_556 ?
Se4 K1 In4 123.21(5) 2_556 5_556 ?
Se3 K1 In4 77.73(4) . 5_556 ?
In1 K1 In4 152.92(6) . 5_556 ?
K2 K1 In4 89.59(5) . 5_556 ?
Se5 K1 K2 51.77(4) 5_556 3_455 ?
Se3 K1 K2 129.02(6) 5_556 3_455 ?
Se2 K1 K2 53.83(4) 4_556 3_455 ?
Se6 K1 K2 131.03(6) . 3_455 ?
Se1 K1 K2 122.29(6) 3_445 3_455 ?
Se4 K1 K2 51.53(4) 2_556 3_455 ?
Se3 K1 K2 93.52(5) . 3_455 ?
In1 K1 K2 91.43(5) . 3_455 ?
K2 K1 K2 172.96(8) . 3_455 ?
In4 K1 K2 90.33(5) 5_556 3_455 ?
Se5 K1 Ag1 125.75(5) 5_556 2_556 ?
Se3 K1 Ag1 134.29(6) 5_556 2_556 ?
Se2 K1 Ag1 77.65(4) 4_556 2_556 ?
Se6 K1 Ag1 78.07(4) . 2_556 ?
Se1 K1 Ag1 37.96(2) 3_445 2_556 ?
Se4 K1 Ag1 37.78(2) 2_556 2_556 ?
Se3 K1 Ag1 135.72(5) . 2_556 ?
In1 K1 Ag1 60.54(3) . 2_556 ?
K2 K1 Ag1 88.66(5) . 2_556 ?
In4 K1 Ag1 146.54(6) 5_556 2_556 ?
K2 K1 Ag1 87.52(4) 3_455 2_556 ?
Se3 K2 Se5 77.67(4) 5_556 7_546 ?
Se3 K2 Se4 154.48(7) 5_556 4_546 ?
Se5 K2 Se4 91.08(5) 7_546 4_546 ?
Se3 K2 Se1 98.30(5) 5_556 3_445 ?
Se5 K2 Se1 144.01(7) 7_546 3_445 ?
Se4 K2 Se1 77.37(4) 4_546 3_445 ?
Se3 K2 Se6 90.98(6) 5_556 . ?
Se5 K2 Se6 146.59(7) 7_546 . ?
Se4 K2 Se6 110.00(5) 4_546 . ?
Se1 K2 Se6 68.16(4) 3_445 . ?
Se3 K2 Se2 135.30(7) 5_556 2_656 ?
Se5 K2 Se2 95.31(5) 7_546 2_656 ?
Se4 K2 Se2 67.83(4) 4_546 2_656 ?
Se1 K2 Se2 110.92(5) 3_445 2_656 ?
Se6 K2 Se2 70.81(4) . 2_656 ?
Se3 K2 Se5 86.79(5) 5_556 3_445 ?
Se5 K2 Se5 76.08(5) 7_546 3_445 ?
Se4 K2 Se5 68.17(4) 4_546 3_445 ?
Se1 K2 Se5 67.97(4) 3_445 3_445 ?
Se6 K2 Se5 135.23(6) . 3_445 ?
Se2 K2 Se5 134.89(6) 2_656 3_445 ?
Se3 K2 In2 139.12(6) 5_556 3_445 ?
Se5 K2 In2 130.35(6) 7_546 3_445 ?
Se4 K2 In2 40.48(3) 4_546 3_445 ?
Se1 K2 In2 40.97(3) 3_445 3_445 ?
Se6 K2 In2 77.72(4) . 3_445 ?
Se2 K2 In2 77.93(4) 2_656 3_445 ?
Se5 K2 In2 75.28(4) 3_445 3_445 ?
Se3 K2 K1 52.10(4) 5_556 . ?
Se5 K2 K1 129.36(6) 7_546 . ?
Se4 K2 K1 131.10(6) 4_546 . ?
Se1 K2 K1 53.82(4) 3_445 . ?
Se6 K2 K1 52.62(4) . . ?
Se2 K2 K1 123.33(6) 2_656 . ?
Se5 K2 K1 93.36(5) 3_445 . ?
In2 K2 K1 92.01(5) 3_445 . ?
Se3 K2 In3 38.82(3) 5_556 8_445 ?
Se5 K2 In3 38.89(3) 7_546 8_445 ?
Se4 K2 In3 125.62(6) 4_546 8_445 ?
Se1 K2 In3 126.70(5) 3_445 8_445 ?
Se6 K2 In3 123.96(6) . 8_445 ?
Se2 K2 In3 122.16(5) 2_656 8_445 ?
Se5 K2 In3 77.69(4) 3_445 8_445 ?
In2 K2 In3 152.96(6) 3_445 8_445 ?
K1 K2 In3 90.57(5) . 8_445 ?
Se3 K2 K1 126.58(6) 5_556 3_545 ?
Se5 K2 K1 51.04(4) 7_546 3_545 ?
Se4 K2 K1 53.74(4) 4_546 3_545 ?
Se1 K2 K1 131.02(6) 3_445 3_545 ?
Se6 K2 K1 122.39(6) . 3_545 ?
Se2 K2 K1 51.63(4) 2_656 3_545 ?
Se5 K2 K1 93.45(5) 3_445 3_545 ?
In2 K2 K1 91.47(5) 3_445 3_545 ?
K1 K2 K1 172.96(8) . 3_545 ?
In3 K2 K1 89.11(4) 8_445 3_545 ?
Se3 K2 Ag1 126.89(6) 5_556 . ?
Se5 K2 Ag1 132.68(5) 7_546 . ?
Se4 K2 Ag1 77.37(4) 4_546 . ?
Se1 K2 Ag1 78.39(4) 3_445 . ?
Se6 K2 Ag1 38.04(3) . . ?
Se2 K2 Ag1 37.73(2) 2_656 . ?
Se5 K2 Ag1 135.81(5) 3_445 . ?
In2 K2 Ag1 60.53(3) 3_445 . ?
K1 K2 Ag1 88.90(5) . . ?
In3 K2 Ag1 146.46(6) 8_445 . ?
K1 K2 Ag1 87.48(4) 3_545 . ?

loop_
_geom_bond_atom_site_label_1
_geom_bond_atom_site_label_2
_geom_bond_distance
_geom_bond_site_symmetry_2
_geom_bond_publ_flag
In1 Se2 2.6389(10) 3_455 ?
In1 Se2 2.6389(10) 4_556 ?
In1 Se6 2.6678(11) . ?
In1 Se6 2.6678(11) 2_556 ?
In1 K1 4.042(2) . ?
In1 K1 4.042(2) 2_556 ?
In2 Se4 2.6384(10) 2_656 ?
In2 Se4 2.6384(10) . ?
In2 Se1 2.6696(11) 2_656 ?
In2 Se1 2.6696(11) . ?
In2 K2 4.0404(19) 4_556 ?
In2 K2 4.0404(19) 3 ?
In3 Se4 2.5598(10) . ?
In3 Se2 2.5647(10) . ?
In3 Se3 2.5769(11) 4_546 ?
In3 Se5 2.5828(11) 2_656 ?
In3 K2 4.1081(19) 8_546 ?
In4 Se6 2.5574(10) . ?
In4 Se1 2.5613(10) . ?
In4 Se3 2.5842(11) . ?
In4 Se5 2.5885(10) . ?
In4 K1 4.1201(19) 5_556 ?
Ag1 Se2 2.5585(10) 2_656 ?
Ag1 Se4 2.5657(10) . ?
Ag1 Se6 2.5748(10) . ?
Ag1 Se1 2.5754(9) 4_546 ?
Ag1 K2 4.172(2) . ?
Ag1 K1 4.181(2) 2_556 ?
Se1 Ag1 2.5754(9) 4_556 ?
Se1 K2 3.3815(19) 3 ?
Se1 K1 3.439(2) 3 ?
Se2 Ag1 2.5585(10) 2_656 ?
Se2 In1 2.6389(10) 3_545 ?
Se2 K1 3.366(2) 4_546 ?
Se2 K2 3.466(2) 2_656 ?
Se3 In3 2.5769(11) 4_556 ?
Se3 K2 3.299(2) 5_556 ?
Se3 K1 3.320(2) 5_556 ?
Se3 K1 3.762(2) . ?
Se4 K2 3.358(2) 4_556 ?
Se4 K1 3.4582(19) 2_556 ?
Se5 In3 2.5828(11) 2_656 ?
Se5 K1 3.299(2) 5_556 ?
Se5 K2 3.333(2) 7_546 ?
Se5 K2 3.772(2) 3 ?
Se6 K1 3.383(2) . ?
Se6 K2 3.427(2) . ?
K1 Se5 3.299(2) 5_556 ?
K1 Se3 3.320(2) 5_556 ?
K1 Se2 3.366(2) 4_556 ?
K1 Se1 3.439(2) 3_445 ?
K1 Se4 3.4582(19) 2_556 ?
K1 K2 4.088(3) . ?
K1 In4 4.1201(19) 5_556 ?
K1 K2 4.138(3) 3_455 ?
K1 Ag1 4.181(2) 2_556 ?
K2 Se3 3.299(2) 5_556 ?
K2 Se5 3.333(2) 7_546 ?
K2 Se4 3.358(2) 4_546 ?
K2 Se1 3.3815(19) 3_445 ?
K2 Se2 3.466(2) 2_656 ?
K2 Se5 3.772(2) 3_445 ?
K2 In2 4.0404(19) 3_445 ?
K2 In3 4.1081(19) 8_445 ?
K2 K1 4.138(3) 3_545 ?
